data_7062037
loop_
_publ_author_name
'Gyrdymova, Yulia V.'
'Rumyantcev, Roman V.'
'Esaulkova, Yana L.'
'Belyaevskaya, Svetlana V.'
'Zarubaev, Vladimir V.'
'Kayumov, Airat R.'
'Rubtsova, Svetlana A.'

_publ_section_title
;
 New trifluoromethylated sesquiterpenoids: synthesis, rearrangement, and
 biological activity
;
_journal_issue 48
_journal_name_full 'New Journal of Chemistry'
_journal_page_first 23165
_journal_page_last 23172
_journal_paper_doi 10.1039/D2NJ04611C
_journal_volume 46
_journal_year 2022
_chemical_absolute_configuration unk
_chemical_formula_sum 'C15 H23 F3 O2'
_chemical_formula_weight 292.33
_space_group_crystal_system monoclinic
_space_group_IT_number 5
_space_group_name_Hall 'C 2y'
_space_group_name_H-M_alt 'C 1 2 1'
_atom_sites_solution_hydrogens mixed
_atom_sites_solution_primary dual
_atom_sites_solution_secondary difmap
_audit_creation_method SHELXL-2018/3
_audit_update_record
;
2022-04-28 deposited with the CCDC.	2022-11-01 downloaded from the CCDC.
;
_cell_angle_alpha 90
_cell_angle_beta 129.2716(11)
_cell_angle_gamma 90
_cell_formula_units_Z 8
_cell_length_a 28.9014(11)
_cell_length_b 6.6072(3)
_cell_length_c 20.4393(8)
_cell_measurement_reflns_used 9955
_cell_measurement_temperature 298(2)
_cell_measurement_theta_max 25.29
_cell_measurement_theta_min 2.57
_cell_volume 3021.5(2)
_computing_cell_refinement SAINT
_computing_data_collection APEX3
_computing_data_reduction SAINT
_computing_molecular_graphics SHELXTL
_computing_publication_material SHELXTL
_computing_structure_refinement SHELXL-2018/3
_computing_structure_solution SHELXT-2014/5
_diffrn_ambient_temperature 298(2)
_diffrn_measured_fraction_theta_full 0.996
_diffrn_measured_fraction_theta_max 0.996
_diffrn_measurement_device_type 'Bruker D8 Quest (CMOS)'
_diffrn_measurement_method '\w scans'
_diffrn_radiation_type MoK\a
_diffrn_radiation_wavelength 0.71073
_diffrn_reflns_av_R_equivalents 0.0244
_diffrn_reflns_av_unetI/netI 0.0286
_diffrn_reflns_Laue_measured_fraction_full 0.996
_diffrn_reflns_Laue_measured_fraction_max 0.996
_diffrn_reflns_limit_h_max 34
_diffrn_reflns_limit_h_min -34
_diffrn_reflns_limit_k_max 7
_diffrn_reflns_limit_k_min -7
_diffrn_reflns_limit_l_max 24
_diffrn_reflns_limit_l_min -24
_diffrn_reflns_number 17371
_diffrn_reflns_point_group_measured_fraction_full 0.990
_diffrn_reflns_point_group_measured_fraction_max 0.990
_diffrn_reflns_theta_full 25.023
_diffrn_reflns_theta_max 25.023
_diffrn_reflns_theta_min 2.574
_diffrn_source 'microfocus tube'
_exptl_absorpt_coefficient_mu 0.108
_exptl_absorpt_correction_T_max 0.9580
_exptl_absorpt_correction_T_min 0.9047
_exptl_absorpt_correction_type multi-scan
_exptl_absorpt_process_details SADABS-2016/2
_exptl_crystal_colour colorless
_exptl_crystal_density_diffrn 1.285
_exptl_crystal_description stick
_exptl_crystal_F_000 1248
_exptl_crystal_size_max 0.560
_exptl_crystal_size_mid 0.170
_exptl_crystal_size_min 0.090
_refine_diff_density_max 0.226
_refine_diff_density_min -0.197
_refine_diff_density_rms 0.031
_refine_ls_abs_structure_details
;
 Flack x determined using 1627 quotients [(I+)-(I-)]/[(I+)+(I-)]
 (Parsons, Flack and Wagner, Acta Cryst. B69 (2013) 249-259).
;
_refine_ls_abs_structure_Flack 0.1(2)
_refine_ls_extinction_coef 0.0101(8)
_refine_ls_extinction_expression Fc^*^=kFc[1+0.001xFc^2^\l^3^/sin(2\q)]^-1/4^
_refine_ls_extinction_method 'SHELXL-2018/3 (Sheldrick 2018)'
_refine_ls_goodness_of_fit_ref 1.025
_refine_ls_hydrogen_treatment mixed
_refine_ls_matrix_type full
_refine_ls_number_parameters 381
_refine_ls_number_reflns 5290
_refine_ls_number_restraints 10
_refine_ls_restrained_S_all 1.030
_refine_ls_R_factor_all 0.0549
_refine_ls_R_factor_gt 0.0396
_refine_ls_shift/su_max 0.000
_refine_ls_shift/su_mean 0.000
_refine_ls_structure_factor_coef Fsqd
_refine_ls_weighting_details 'w=1/[\s^2^(Fo^2^)+(0.0441P)^2^+1.4107P] where P=(Fo^2^+2Fc^2^)/3'
_refine_ls_weighting_scheme calc
_refine_ls_wR_factor_gt 0.0911
_refine_ls_wR_factor_ref 0.0988
_reflns_Friedel_coverage 0.815
_reflns_Friedel_fraction_full 0.982
_reflns_Friedel_fraction_max 0.982
_reflns_number_gt 4354
_reflns_number_total 5290
_reflns_threshold_expression 'I > 2\s(I)'
_cod_data_source_file d2nj04611c2.cif
_cod_data_source_block W-814
_cod_depositor_comments 'Adding full bibliography for 7062034--7062037.cif.'
_cod_original_sg_symbol_H-M 'C 2'
_cod_database_code 7062037
_shelx_shelxl_version_number 2018/3
_shelx_space_group_comment
;
The symmetry employed for this shelxl refinement is uniquely defined
by the following loop, which should always be used as a source of
symmetry information in preference to the above space-group names.
They are only intended as comments.
;
_shelx_estimated_absorpt_t_min 0.942
_shelx_estimated_absorpt_t_max 0.990

loop_
_space_group_symop_operation_xyz
'x, y, z'
'-x, y, -z'
'x+1/2, y+1/2, z'
'-x+1/2, y+1/2, -z'

loop_
_atom_site_label
_atom_site_type_symbol
_atom_site_fract_x
_atom_site_fract_y
_atom_site_fract_z
_atom_site_U_iso_or_equiv
_atom_site_adp_type
_atom_site_occupancy
_atom_site_site_symmetry_order
_atom_site_calc_flag
_atom_site_refinement_flags_posn
_atom_site_refinement_flags_adp
_atom_site_refinement_flags_occupancy
_atom_site_disorder_assembly
_atom_site_disorder_group
O1A O 0.51277(11) 0.5030(6) 0.60640(16) 0.0822(10) Uani 1 1 d . . . . .
H1 H 0.482(2) 0.512(9) 0.561(3) 0.099 Uiso 1 1 d . U . . .
O2A O 0.60280(8) 0.4646(3) 0.78714(12) 0.0420(5) Uani 1 1 d . . . . .
F1A F 0.70388(8) 0.4574(4) 1.01098(11) 0.0666(6) Uani 1 1 d . . . . .
F2A F 0.67235(9) 0.7128(3) 0.92840(14) 0.0699(6) Uani 1 1 d . . . . .
F3A F 0.72088(8) 0.4787(4) 0.92392(13) 0.0715(6) Uani 1 1 d . . . . .
C1A C 0.53080(13) 0.6247(6) 0.81776(18) 0.0542(9) Uani 1 1 d D . . . .
H1AA H 0.557970 0.735259 0.830356 0.065 Uiso 0.724(5) 1 calc R U P A 1
H1AB H 0.548315 0.738826 0.809551 0.065 Uiso 0.276(5) 1 calc R U P A 2
C2A C 0.4824(2) 0.6271(7) 0.7195(2) 0.0520(13) Uani 0.724(5) 1 d D . P A 1
H2AA H 0.445616 0.679925 0.705018 0.062 Uiso 0.724(5) 1 calc R U P A 1
H2AB H 0.495243 0.720544 0.697219 0.062 Uiso 0.724(5) 1 calc R U P A 1
C3A C 0.46883(17) 0.4253(8) 0.6755(3) 0.0498(13) Uani 0.724(5) 1 d D . P A 1
H3AA H 0.427728 0.429049 0.623694 0.060 Uiso 0.724(5) 1 calc R U P A 1
H3AB H 0.471193 0.322017 0.711254 0.060 Uiso 0.724(5) 1 calc R U P A 1
C2' C 0.4735(4) 0.526(2) 0.7368(5) 0.0520(13) Uani 0.276(5) 1 d D . P A 2
H2'A H 0.469470 0.387845 0.748630 0.062 Uiso 0.276(5) 1 calc R U P A 2
H2'B H 0.438301 0.601243 0.718737 0.062 Uiso 0.276(5) 1 calc R U P A 2
C3' C 0.4792(6) 0.5290(16) 0.6678(7) 0.0498(13) Uani 0.276(5) 1 d D . P A 2
H3'A H 0.501125 0.651139 0.676618 0.060 Uiso 0.276(5) 1 calc R U P A 2
H3'B H 0.439092 0.547172 0.614911 0.060 Uiso 0.276(5) 1 calc R U P A 2
C4A C 0.50773(13) 0.3568(5) 0.65296(18) 0.0454(8) Uani 1 1 d D . . . .
C5A C 0.57229(14) 0.3009(5) 0.72776(19) 0.0457(7) Uani 1 1 d . . . . .
H5AA H 0.593281 0.273822 0.705387 0.055 Uiso 1 1 calc R U . . .
C6A C 0.58048(16) 0.1150(5) 0.7792(2) 0.0551(8) Uani 1 1 d . . . . .
H6AA H 0.544823 0.089316 0.772993 0.066 Uiso 1 1 calc R U . . .
H6AB H 0.589805 -0.004492 0.761959 0.066 Uiso 1 1 calc R U . . .
C7A C 0.63280(15) 0.1743(5) 0.8697(2) 0.0502(8) Uani 1 1 d . . . . .
H7AA H 0.670836 0.146739 0.882782 0.060 Uiso 1 1 calc R U . . .
H7AB H 0.631274 0.104844 0.910127 0.060 Uiso 1 1 calc R U . . .
C8A C 0.62220(12) 0.4001(4) 0.86797(18) 0.0389(7) Uani 1 1 d . . . . .
C9A C 0.57226(13) 0.4483(5) 0.87181(19) 0.0448(7) Uani 1 1 d . . . . .
H9AA H 0.547412 0.326792 0.853642 0.054 Uiso 1 1 calc R U . . .
C10A C 0.57884(16) 0.5403(6) 0.9466(2) 0.0592(9) Uani 1 1 d . . . . .
H10A H 0.613240 0.628344 0.982244 0.071 Uiso 1 1 calc R U . . .
H10B H 0.577123 0.441392 0.980116 0.071 Uiso 1 1 calc R U . . .
C11A C 0.51949(14) 0.6542(6) 0.8821(2) 0.0588(10) Uani 1 1 d . . . . .
C12A C 0.4657(2) 0.5393(9) 0.8589(4) 0.1088(19) Uani 1 1 d . . . . .
H12A H 0.468415 0.524949 0.907924 0.163 Uiso 1 1 calc R U . . .
H12B H 0.464600 0.407733 0.837955 0.163 Uiso 1 1 calc R U . . .
H12C H 0.429962 0.612109 0.815912 0.163 Uiso 1 1 calc R U . . .
C13A C 0.51677(19) 0.8707(7) 0.9029(3) 0.0769(12) Uani 1 1 d . . . . .
H13A H 0.513549 0.873214 0.946881 0.115 Uiso 1 1 calc R U . . .
H13B H 0.482583 0.936213 0.853445 0.115 Uiso 1 1 calc R U . . .
H13C H 0.552443 0.940392 0.921706 0.115 Uiso 1 1 calc R U . . .
C14A C 0.4756(2) 0.1738(8) 0.5973(3) 0.107(2) Uani 1 1 d . . . . .
H14A H 0.437165 0.213805 0.546446 0.161 Uiso 1 1 calc R U . . .
H14B H 0.470425 0.075625 0.626831 0.161 Uiso 1 1 calc R U . . .
H14C H 0.498713 0.115653 0.583183 0.161 Uiso 1 1 calc R U . . .
C15A C 0.67935(13) 0.5129(6) 0.93233(19) 0.0488(8) Uani 1 1 d . . . . .
O1B O 0.40857(10) 0.5378(5) 0.43485(15) 0.0681(8) Uani 1 1 d . . . . .
H2 H 0.426(2) 0.512(7) 0.420(3) 0.082 Uiso 1 1 d . U . . .
O2B O 0.28995(9) 0.4659(4) 0.27770(13) 0.0518(6) Uani 1 1 d . . . . .
F1B F 0.19572(13) 0.1963(4) 0.2211(2) 0.1026(9) Uani 1 1 d . . . . .
F2B F 0.21265(13) 0.2511(5) 0.13490(18) 0.1081(11) Uani 1 1 d . . . . .
F3B F 0.13598(10) 0.3837(5) 0.11238(17) 0.1137(11) Uani 1 1 d . . . . .
C1B C 0.24331(12) 0.5322(6) 0.36132(19) 0.0518(8) Uani 1 1 d D . . . .
H1BA H 0.240898 0.384278 0.356676 0.062 Uiso 1 1 calc R U . . .
C2B C 0.30824(13) 0.5879(7) 0.43620(19) 0.0588(10) Uani 1 1 d D . . . .
H2BA H 0.309493 0.626913 0.483054 0.071 Uiso 1 1 calc R U . . .
H2BB H 0.332317 0.466610 0.453257 0.071 Uiso 1 1 calc R U . . .
C3B C 0.33793(15) 0.7543(6) 0.4235(2) 0.0605(10) Uani 1 1 d D . . . .
H3BA H 0.368026 0.816216 0.478077 0.073 Uiso 1 1 calc R U . . .
H3BB H 0.307956 0.856810 0.387897 0.073 Uiso 1 1 calc R U . . .
C4B C 0.36798(14) 0.7009(6) 0.3847(2) 0.0541(9) Uani 1 1 d D . . . .
C5B C 0.32689(14) 0.6343(6) 0.2924(2) 0.0522(8) Uani 1 1 d . . . . .
H5BA H 0.352591 0.588211 0.279546 0.063 Uiso 1 1 calc R U . . .
C6B C 0.28508(17) 0.7944(7) 0.2268(2) 0.0659(10) Uani 1 1 d . . . . .
H6BA H 0.280611 0.907079 0.252826 0.079 Uiso 1 1 calc R U . . .
H6BB H 0.300047 0.844891 0.198747 0.079 Uiso 1 1 calc R U . . .
C7B C 0.22615(17) 0.6842(7) 0.1649(2) 0.0698(12) Uani 1 1 d . . . . .
H7BA H 0.192414 0.774760 0.140322 0.084 Uiso 1 1 calc R U . . .
H7BB H 0.223776 0.621032 0.119981 0.084 Uiso 1 1 calc R U . . .
C8B C 0.22885(14) 0.5279(6) 0.22124(19) 0.0542(9) Uani 1 1 d . . . . .
C9B C 0.21329(13) 0.6176(6) 0.27342(18) 0.0480(8) Uani 1 1 d . . . . .
H9BB H 0.223502 0.761717 0.280618 0.058 Uiso 1 1 calc R U . . .
C10B C 0.15287(14) 0.6016(7) 0.2554(2) 0.0629(10) Uani 1 1 d . . . . .
H10C H 0.126721 0.716827 0.225172 0.075 Uiso 1 1 calc R U . . .
H10D H 0.131920 0.475247 0.229085 0.075 Uiso 1 1 calc R U . . .
C11B C 0.18762(15) 0.6083(7) 0.3512(2) 0.0639(10) Uani 1 1 d . . . . .
C12B C 0.19386(18) 0.8218(9) 0.3824(3) 0.0889(15) Uani 1 1 d . . . . .
H12D H 0.155291 0.872175 0.360424 0.133 Uiso 1 1 calc R U . . .
H12E H 0.210297 0.906644 0.363474 0.133 Uiso 1 1 calc R U . . .
H12F H 0.219960 0.822205 0.443016 0.133 Uiso 1 1 calc R U . . .
C13B C 0.1648(2) 0.4708(10) 0.3843(3) 0.1083(19) Uani 1 1 d . . . . .
H13D H 0.124860 0.510081 0.360357 0.162 Uiso 1 1 calc R U . . .
H13E H 0.190292 0.481567 0.444759 0.162 Uiso 1 1 calc R U . . .
H13F H 0.164582 0.333463 0.368846 0.162 Uiso 1 1 calc R U . . .
C14B C 0.40427(19) 0.8821(9) 0.3936(3) 0.0886(14) Uani 1 1 d . . . . .
H14D H 0.420842 0.853043 0.366163 0.133 Uiso 1 1 calc R U . . .
H14E H 0.436024 0.908775 0.452428 0.133 Uiso 1 1 calc R U . . .
H14F H 0.378776 0.998636 0.367845 0.133 Uiso 1 1 calc R U . . .
C15B C 0.19377(19) 0.3395(8) 0.1731(3) 0.0807(14) Uani 1 1 d . . . . .

loop_
_atom_site_aniso_label
_atom_site_aniso_U_11
_atom_site_aniso_U_22
_atom_site_aniso_U_33
_atom_site_aniso_U_23
_atom_site_aniso_U_13
_atom_site_aniso_U_12
O1A 0.0397(12) 0.136(3) 0.0474(14) 0.0318(17) 0.0164(11) -0.0051(16)
O2A 0.0375(10) 0.0459(12) 0.0341(10) 0.0062(10) 0.0187(9) 0.0005(10)
F1A 0.0504(10) 0.0883(16) 0.0350(9) 0.0071(10) 0.0146(8) 0.0031(11)
F2A 0.0521(11) 0.0509(13) 0.0690(13) -0.0014(10) 0.0205(10) -0.0121(10)
F3A 0.0369(9) 0.1052(18) 0.0643(12) 0.0041(13) 0.0282(9) -0.0004(11)
C1A 0.0397(16) 0.065(2) 0.0422(17) -0.0081(17) 0.0187(14) 0.0133(17)
C2A 0.046(2) 0.057(3) 0.040(2) 0.006(2) 0.0213(18) 0.016(2)
C3A 0.031(2) 0.071(4) 0.039(2) 0.004(3) 0.0176(16) -0.005(2)
C2' 0.046(2) 0.057(3) 0.040(2) 0.006(2) 0.0213(18) 0.016(2)
C3' 0.031(2) 0.071(4) 0.039(2) 0.004(3) 0.0176(16) -0.005(2)
C4A 0.0402(16) 0.056(2) 0.0352(16) -0.0029(15) 0.0215(14) -0.0043(15)
C5A 0.0424(16) 0.0497(19) 0.0405(16) -0.0021(15) 0.0241(14) 0.0032(15)
C6A 0.0599(19) 0.0410(18) 0.0548(19) -0.0019(17) 0.0317(17) 0.0038(18)
C7A 0.0517(18) 0.045(2) 0.0485(18) 0.0094(15) 0.0291(16) 0.0116(15)
C8A 0.0361(14) 0.0391(17) 0.0353(15) 0.0072(13) 0.0197(13) 0.0037(13)
C9A 0.0425(15) 0.0415(17) 0.0524(18) -0.0041(15) 0.0311(14) -0.0062(14)
C10A 0.061(2) 0.068(2) 0.055(2) 0.0060(18) 0.0403(18) 0.0066(18)
C11A 0.0434(18) 0.068(3) 0.062(2) -0.0166(19) 0.0318(17) -0.0041(17)
C12A 0.078(3) 0.115(4) 0.161(5) -0.043(4) 0.089(4) -0.026(3)
C13A 0.067(2) 0.084(3) 0.074(3) -0.022(2) 0.042(2) 0.010(2)
C14A 0.076(3) 0.075(3) 0.077(3) -0.019(3) 0.004(2) -0.008(2)
C15A 0.0366(16) 0.057(2) 0.0411(17) 0.0075(16) 0.0193(14) 0.0032(15)
O1B 0.0358(12) 0.115(2) 0.0437(13) 0.0072(14) 0.0204(10) 0.0142(14)
O2B 0.0392(11) 0.0589(14) 0.0411(11) -0.0007(11) 0.0177(9) 0.0126(11)
F1B 0.098(2) 0.0715(17) 0.124(2) -0.0323(18) 0.0632(19) -0.0197(15)
F2B 0.0934(18) 0.117(2) 0.0884(18) -0.0536(17) 0.0454(16) 0.0014(17)
F3B 0.0516(13) 0.146(3) 0.0779(16) -0.0481(17) 0.0097(12) -0.0035(15)
C1B 0.0361(15) 0.066(2) 0.0466(17) 0.0044(17) 0.0230(14) 0.0043(15)
C2B 0.0389(16) 0.097(3) 0.0373(16) 0.0011(18) 0.0225(14) 0.0028(19)
C3B 0.0418(17) 0.091(3) 0.0435(18) -0.0181(19) 0.0245(16) -0.0097(19)
C4B 0.0412(17) 0.078(2) 0.0453(18) -0.0029(18) 0.0282(16) -0.0005(18)
C5B 0.0455(17) 0.072(2) 0.0445(17) 0.0041(17) 0.0308(15) 0.0107(17)
C6B 0.066(2) 0.080(3) 0.058(2) 0.021(2) 0.043(2) 0.019(2)
C7B 0.060(2) 0.100(3) 0.0397(19) 0.014(2) 0.0270(18) 0.032(2)
C8B 0.0393(16) 0.065(2) 0.0371(16) -0.0019(16) 0.0143(14) 0.0139(16)
C9B 0.0358(15) 0.0550(19) 0.0409(17) -0.0016(16) 0.0185(14) 0.0077(15)
C10B 0.0355(16) 0.072(3) 0.063(2) -0.003(2) 0.0226(16) 0.0063(18)
C11B 0.0390(17) 0.092(3) 0.059(2) 0.003(2) 0.0306(16) 0.0033(19)
C12B 0.061(2) 0.127(4) 0.085(3) -0.027(3) 0.049(2) 0.006(3)
C13B 0.067(3) 0.158(5) 0.113(4) 0.034(4) 0.064(3) 0.005(3)
C14B 0.071(3) 0.116(4) 0.090(3) -0.023(3) 0.056(3) -0.030(3)
C15B 0.058(2) 0.089(4) 0.062(2) -0.029(3) 0.023(2) 0.006(2)

loop_
_atom_type_symbol
_atom_type_description
_atom_type_scat_dispersion_real
_atom_type_scat_dispersion_imag
_atom_type_scat_source
C C 0.0033 0.0016 'International Tables Vol C Tables 4.2.6.8 and 6.1.1.4'
H H 0.0000 0.0000 'International Tables Vol C Tables 4.2.6.8 and 6.1.1.4'
O O 0.0106 0.0060 'International Tables Vol C Tables 4.2.6.8 and 6.1.1.4'
F F 0.0171 0.0103 'International Tables Vol C Tables 4.2.6.8 and 6.1.1.4'

loop_
_geom_angle_atom_site_label_1
_geom_angle_atom_site_label_2
_geom_angle_atom_site_label_3
_geom_angle
_geom_angle_site_symmetry_1
_geom_angle_site_symmetry_3
_geom_angle_publ_flag
C4A O1A H1 109(4) . . ?
C8A O2A C5A 109.4(2) . . ?
C9A C1A C2A 126.3(3) . . ?
C9A C1A C2' 105.5(6) . . ?
C9A C1A C11A 88.4(3) . . ?
C2A C1A C11A 126.2(3) . . ?
C2' C1A C11A 107.4(4) . . ?
C9A C1A H1AA 104.3 . . ?
C2A C1A H1AA 104.3 . . ?
C11A C1A H1AA 104.3 . . ?
C9A C1A H1AB 117.2 . . ?
C2' C1A H1AB 117.2 . . ?
C11A C1A H1AB 117.2 . . ?
C3A C2A C1A 116.1(4) . . ?
C3A C2A H2AA 108.3 . . ?
C1A C2A H2AA 108.3 . . ?
C3A C2A H2AB 108.3 . . ?
C1A C2A H2AB 108.3 . . ?
H2AA C2A H2AB 107.4 . . ?
C2A C3A C4A 118.4(4) . . ?
C2A C3A H3AA 107.7 . . ?
C4A C3A H3AA 107.7 . . ?
C2A C3A H3AB 107.7 . . ?
C4A C3A H3AB 107.7 . . ?
H3AA C3A H3AB 107.1 . . ?
C3' C2' C1A 108.2(8) . . ?
C3' C2' H2'A 110.1 . . ?
C1A C2' H2'A 110.1 . . ?
C3' C2' H2'B 110.1 . . ?
C1A C2' H2'B 110.1 . . ?
H2'A C2' H2'B 108.4 . . ?
C2' C3' C4A 124.0(9) . . ?
C2' C3' H3'A 106.3 . . ?
C4A C3' H3'A 106.3 . . ?
C2' C3' H3'B 106.3 . . ?
C4A C3' H3'B 106.3 . . ?
H3'A C3' H3'B 106.4 . . ?
O1A C4A C14A 108.3(3) . . ?
O1A C4A C3A 114.0(3) . . ?
C14A C4A C3A 104.2(4) . . ?
O1A C4A C5A 104.8(2) . . ?
C14A C4A C5A 109.8(3) . . ?
C3A C4A C5A 115.7(3) . . ?
O1A C4A C3' 85.7(5) . . ?
C14A C4A C3' 126.0(6) . . ?
C5A C4A C3' 116.5(5) . . ?
O2A C5A C6A 106.1(2) . . ?
O2A C5A C4A 111.7(3) . . ?
C6A C5A C4A 116.1(3) . . ?
O2A C5A H5AA 107.5 . . ?
C6A C5A H5AA 107.5 . . ?
C4A C5A H5AA 107.5 . . ?
C7A C6A C5A 103.3(3) . . ?
C7A C6A H6AA 111.1 . . ?
C5A C6A H6AA 111.1 . . ?
C7A C6A H6AB 111.1 . . ?
C5A C6A H6AB 111.1 . . ?
H6AA C6A H6AB 109.1 . . ?
C6A C7A C8A 101.2(3) . . ?
C6A C7A H7AA 111.5 . . ?
C8A C7A H7AA 111.5 . . ?
C6A C7A H7AB 111.5 . . ?
C8A C7A H7AB 111.5 . . ?
H7AA C7A H7AB 109.4 . . ?
O2A C8A C15A 105.8(2) . . ?
O2A C8A C7A 104.2(2) . . ?
C15A C8A C7A 111.9(3) . . ?
O2A C8A C9A 107.7(2) . . ?
C15A C8A C9A 113.7(3) . . ?
C7A C8A C9A 112.7(3) . . ?
C1A C9A C8A 117.1(3) . . ?
C1A C9A C10A 87.9(2) . . ?
C8A C9A C10A 127.3(3) . . ?
C1A C9A H9AA 107.4 . . ?
C8A C9A H9AA 107.4 . . ?
C10A C9A H9AA 107.4 . . ?
C9A C10A C11A 88.4(2) . . ?
C9A C10A H10A 113.9 . . ?
C11A C10A H10A 113.9 . . ?
C9A C10A H10B 113.9 . . ?
C11A C10A H10B 113.9 . . ?
H10A C10A H10B 111.1 . . ?
C13A C11A C12A 109.8(3) . . ?
C13A C11A C10A 116.7(3) . . ?
C12A C11A C10A 112.9(4) . . ?
C13A C11A C1A 115.7(4) . . ?
C12A C11A C1A 113.3(3) . . ?
C10A C11A C1A 86.9(2) . . ?
C11A C12A H12A 109.5 . . ?
C11A C12A H12B 109.5 . . ?
H12A C12A H12B 109.5 . . ?
C11A C12A H12C 109.5 . . ?
H12A C12A H12C 109.5 . . ?
H12B C12A H12C 109.5 . . ?
C11A C13A H13A 109.5 . . ?
C11A C13A H13B 109.5 . . ?
H13A C13A H13B 109.5 . . ?
C11A C13A H13C 109.5 . . ?
H13A C13A H13C 109.5 . . ?
H13B C13A H13C 109.5 . . ?
C4A C14A H14A 109.5 . . ?
C4A C14A H14B 109.5 . . ?
H14A C14A H14B 109.5 . . ?
C4A C14A H14C 109.5 . . ?
H14A C14A H14C 109.5 . . ?
H14B C14A H14C 109.5 . . ?
F2A C15A F1A 106.9(3) . . ?
F2A C15A F3A 105.9(3) . . ?
F1A C15A F3A 105.9(2) . . ?
F2A C15A C8A 113.5(3) . . ?
F1A C15A C8A 111.7(3) . . ?
F3A C15A C8A 112.5(3) . . ?
C4B O1B H2 110(4) . . ?
C8B O2B C5B 108.8(3) . . ?
C9B C1B C2B 120.7(3) . . ?
C9B C1B C11B 87.4(2) . . ?
C2B C1B C11B 123.9(3) . . ?
C9B C1B H1BA 107.6 . . ?
C2B C1B H1BA 107.6 . . ?
C11B C1B H1BA 107.6 . . ?
C3B C2B C1B 118.0(3) . . ?
C3B C2B H2BA 107.8 . . ?
C1B C2B H2BA 107.8 . . ?
C3B C2B H2BB 107.8 . . ?
C1B C2B H2BB 107.8 . . ?
H2BA C2B H2BB 107.1 . . ?
C2B C3B C4B 119.1(3) . . ?
C2B C3B H3BA 107.5 . . ?
C4B C3B H3BA 107.5 . . ?
C2B C3B H3BB 107.5 . . ?
C4B C3B H3BB 107.5 . . ?
H3BA C3B H3BB 107.0 . . ?
O1B C4B C14B 108.3(3) . . ?
O1B C4B C5B 108.1(3) . . ?
C14B C4B C5B 108.2(3) . . ?
O1B C4B C3B 106.1(3) . . ?
C14B C4B C3B 109.1(3) . . ?
C5B C4B C3B 116.8(3) . . ?
O2B C5B C6B 106.4(3) . . ?
O2B C5B C4B 112.1(3) . . ?
C6B C5B C4B 116.8(3) . . ?
O2B C5B H5BA 107.0 . . ?
C6B C5B H5BA 107.0 . . ?
C4B C5B H5BA 107.0 . . ?
C7B C6B C5B 104.3(3) . . ?
C7B C6B H6BA 110.9 . . ?
C5B C6B H6BA 110.9 . . ?
C7B C6B H6BB 110.9 . . ?
C5B C6B H6BB 110.9 . . ?
H6BA C6B H6BB 108.9 . . ?
C8B C7B C6B 101.7(3) . . ?
C8B C7B H7BA 111.4 . . ?
C6B C7B H7BA 111.4 . . ?
C8B C7B H7BB 111.4 . . ?
C6B C7B H7BB 111.4 . . ?
H7BA C7B H7BB 109.3 . . ?
O2B C8B C7B 104.7(3) . . ?
O2B C8B C15B 105.5(3) . . ?
C7B C8B C15B 112.2(3) . . ?
O2B C8B C9B 108.0(2) . . ?
C7B C8B C9B 112.0(3) . . ?
C15B C8B C9B 113.8(3) . . ?
C8B C9B C1B 118.9(3) . . ?
C8B C9B C10B 126.9(3) . . ?
C1B C9B C10B 88.3(3) . . ?
C8B C9B H9BB 106.9 . . ?
C1B C9B H9BB 106.9 . . ?
C10B C9B H9BB 106.9 . . ?
C11B C10B C9B 88.0(2) . . ?
C11B C10B H10C 114.0 . . ?
C9B C10B H10C 114.0 . . ?
C11B C10B H10D 114.0 . . ?
C9B C10B H10D 114.0 . . ?
H10C C10B H10D 111.2 . . ?
C12B C11B C13B 110.0(4) . . ?
C12B C11B C10B 111.8(4) . . ?
C13B C11B C10B 115.8(4) . . ?
C12B C11B C1B 113.9(3) . . ?
C13B C11B C1B 116.8(4) . . ?
C10B C11B C1B 86.9(2) . . ?
C11B C12B H12D 109.5 . . ?
C11B C12B H12E 109.5 . . ?
H12D C12B H12E 109.5 . . ?
C11B C12B H12F 109.5 . . ?
H12D C12B H12F 109.5 . . ?
H12E C12B H12F 109.5 . . ?
C11B C13B H13D 109.5 . . ?
C11B C13B H13E 109.5 . . ?
H13D C13B H13E 109.5 . . ?
C11B C13B H13F 109.5 . . ?
H13D C13B H13F 109.5 . . ?
H13E C13B H13F 109.5 . . ?
C4B C14B H14D 109.5 . . ?
C4B C14B H14E 109.5 . . ?
H14D C14B H14E 109.5 . . ?
C4B C14B H14F 109.5 . . ?
H14D C14B H14F 109.5 . . ?
H14E C14B H14F 109.5 . . ?
F1B C15B F3B 106.4(4) . . ?
F1B C15B F2B 106.0(4) . . ?
F3B C15B F2B 106.5(3) . . ?
F1B C15B C8B 114.0(3) . . ?
F3B C15B C8B 110.7(4) . . ?
F2B C15B C8B 112.7(4) . . ?

loop_
_geom_bond_atom_site_label_1
_geom_bond_atom_site_label_2
_geom_bond_distance
_geom_bond_site_symmetry_2
_geom_bond_publ_flag
O1A C4A 1.427(4) . ?
O1A H1 0.79(5) . ?
O2A C8A 1.433(3) . ?
O2A C5A 1.437(4) . ?
F1A C15A 1.334(4) . ?
F2A C15A 1.331(4) . ?
F3A C15A 1.335(4) . ?
C1A C9A 1.530(5) . ?
C1A C2A 1.560(4) . ?
C1A C2' 1.561(6) . ?
C1A C11A 1.556(5) . ?
C1A H1AA 0.9800 . ?
C1A H1AB 0.9800 . ?
C2A C3A 1.514(5) . ?
C2A H2AA 0.9700 . ?
C2A H2AB 0.9700 . ?
C3A C4A 1.529(4) . ?
C3A H3AA 0.9700 . ?
C3A H3AB 0.9700 . ?
C2' C3' 1.520(7) . ?
C2' H2'A 0.9700 . ?
C2' H2'B 0.9700 . ?
C3' C4A 1.544(6) . ?
C3' H3'A 0.9700 . ?
C3' H3'B 0.9700 . ?
C4A C14A 1.511(6) . ?
C4A C5A 1.531(4) . ?
C5A C6A 1.535(5) . ?
C5A H5AA 0.9800 . ?
C6A C7A 1.523(5) . ?
C6A H6AA 0.9700 . ?
C6A H6AB 0.9700 . ?
C7A C8A 1.519(4) . ?
C7A H7AA 0.9700 . ?
C7A H7AB 0.9700 . ?
C8A C15A 1.504(4) . ?
C8A C9A 1.528(4) . ?
C9A C10A 1.541(5) . ?
C9A H9AA 0.9800 . ?
C10A C11A 1.544(5) . ?
C10A H10A 0.9700 . ?
C10A H10B 0.9700 . ?
C11A C13A 1.508(6) . ?
C11A C12A 1.511(6) . ?
C12A H12A 0.9600 . ?
C12A H12B 0.9600 . ?
C12A H12C 0.9600 . ?
C13A H13A 0.9600 . ?
C13A H13B 0.9600 . ?
C13A H13C 0.9600 . ?
C14A H14A 0.9600 . ?
C14A H14B 0.9600 . ?
C14A H14C 0.9600 . ?
O1B C4B 1.437(5) . ?
O1B H2 0.76(4) . ?
O2B C8B 1.428(4) . ?
O2B C5B 1.436(4) . ?
F1B C15B 1.337(6) . ?
F2B C15B 1.338(5) . ?
F3B C15B 1.338(5) . ?
C1B C9B 1.525(4) . ?
C1B C2B 1.537(4) . ?
C1B C11B 1.570(4) . ?
C1B H1BA 0.9800 . ?
C2B C3B 1.515(5) . ?
C2B H2BA 0.9700 . ?
C2B H2BB 0.9700 . ?
C3B C4B 1.541(4) . ?
C3B H3BA 0.9700 . ?
C3B H3BB 0.9700 . ?
C4B C14B 1.525(6) . ?
C4B C5B 1.526(5) . ?
C5B C6B 1.525(5) . ?
C5B H5BA 0.9800 . ?
C6B C7B 1.518(6) . ?
C6B H6BA 0.9700 . ?
C6B H6BB 0.9700 . ?
C7B C8B 1.512(5) . ?
C7B H7BA 0.9700 . ?
C7B H7BB 0.9700 . ?
C8B C15B 1.511(6) . ?
C8B C9B 1.516(4) . ?
C9B C10B 1.543(4) . ?
C9B H9BB 0.9800 . ?
C10B C11B 1.536(5) . ?
C10B H10C 0.9700 . ?
C10B H10D 0.9700 . ?
C11B C12B 1.510(7) . ?
C11B C13B 1.512(6) . ?
C12B H12D 0.9600 . ?
C12B H12E 0.9600 . ?
C12B H12F 0.9600 . ?
C13B H13D 0.9600 . ?
C13B H13E 0.9600 . ?
C13B H13F 0.9600 . ?
C14B H14D 0.9600 . ?
C14B H14E 0.9600 . ?
C14B H14F 0.9600 . ?
